data_1558011
loop_
_publ_author_name
'Wang, Qiang'
'Lucas, Fabien'
'Quinton, Cassandre'
'Qu, Yang-Kun'
'Rault-Berthelot, Jo\"elle'
'Jeannin, Olivier'
'Yang, Sheng-Yi'
'Kong, Fan-Cheng'
'Kumar, Sarvendra'
'Liao, Liang-Sheng'
'Poriel, Cyril'
'Jiang, Zuo-Quan'

_publ_section_title
;
 Evolution of pure hydrocarbon hosts: simpler structure, higher
 performance and universal application in RGB phosphorescent organic
 light-emitting diodes
;
_journal_issue 19
_journal_name_full 'Chemical Science'
_journal_page_first 4887
_journal_page_last 4894
_journal_paper_doi 10.1039/D0SC01238F
_journal_volume 11
_journal_year 2020
_chemical_formula_moiety 'C37 H24'
_chemical_formula_sum 'C37 H24'
_chemical_formula_weight 468.56
_space_group_IT_number 14
_space_group_name_Hall '-P 2yab'
_space_group_name_H-M_alt 'P 1 21/a 1'
_symmetry_cell_setting monoclinic
_symmetry_Int_Tables_number 14
_symmetry_space_group_name_Hall '-P 2yab'
_symmetry_space_group_name_H-M 'P 1 21/a 1'
_atom_sites_solution_hydrogens geom
_atom_sites_solution_primary 'direct - structure invariant direct methods'
_atom_sites_solution_secondary 'direct - structure invariant direct methods'
_audit_conform_dict_location ftp://ftp.iucr.org/pub/cif_core.dic
_audit_conform_dict_name cif_core.dic
_audit_conform_dict_version 2.4.3
_audit_creation_date 2018-11-15T14:59:56-00:00
_audit_creation_method 'WinGX routine CIF_UPDATE'
_audit_update_record
;
2020-02-29 deposited with the CCDC.	2020-04-24 downloaded from the CCDC.
;
_cell_angle_alpha 90
_cell_angle_beta 106.273(4)
_cell_angle_gamma 90
_cell_formula_units_Z 4
_cell_length_a 16.6398(11)
_cell_length_b 9.5620(6)
_cell_length_c 16.8786(11)
_cell_measurement_reflns_used 1807
_cell_measurement_temperature 296(2)
_cell_measurement_theta_max 20.31
_cell_measurement_theta_min 2.47
_cell_measurement_wavelength 0.71073
_cell_volume 2578.0(3)
_computing_cell_refinement 'Bruker APEX2 (Bruker, 2014)'
_computing_data_collection 'Bruker APEX2 (Bruker, 2014)'
_computing_data_reduction 'Bruker APEX2 (Bruker, 2014)'
_computing_molecular_graphics 'Ortep for Windows (Farrugia, 2012)'
_computing_publication_material 'WinGX publication routines (Farrugia, 2012)'
_computing_structure_refinement 'SHELXL-2018/1 (Sheldrick, 2018)'
_computing_structure_solution 'SIR-92 (Altomare et al., 1994)'
_diffrn_ambient_temperature 296(2)
_diffrn_detector 'CCD plate'
_diffrn_measured_fraction_theta_full 0.996
_diffrn_measured_fraction_theta_max 0.994
_diffrn_measurement_device_type 'APEXII, Bruker-AXS'
_diffrn_measurement_method 'CCD rotation images, thick slices'
_diffrn_orient_matrix_UB_11 0.006199
_diffrn_orient_matrix_UB_12 0.010243
_diffrn_orient_matrix_UB_13 0.060382
_diffrn_orient_matrix_UB_21 -0.044135
_diffrn_orient_matrix_UB_22 0.074172
_diffrn_orient_matrix_UB_23 -0.012171
_diffrn_orient_matrix_UB_31 -0.043967
_diffrn_orient_matrix_UB_32 -0.073012
_diffrn_orient_matrix_UB_33 -0.003894
_diffrn_radiation_probe x-ray
_diffrn_radiation_source 'fine-focus sealed tube'
_diffrn_radiation_type MoK\a
_diffrn_radiation_wavelength 0.71073
_diffrn_reflns_av_R_equivalents 0.0856
_diffrn_reflns_av_unetI/netI 0.1343
_diffrn_reflns_Laue_measured_fraction_full 0.996
_diffrn_reflns_Laue_measured_fraction_max 0.994
_diffrn_reflns_limit_h_max 21
_diffrn_reflns_limit_h_min -16
_diffrn_reflns_limit_k_max 12
_diffrn_reflns_limit_k_min -12
_diffrn_reflns_limit_l_max 21
_diffrn_reflns_limit_l_min -21
_diffrn_reflns_number 17443
_diffrn_reflns_point_group_measured_fraction_full 0.996
_diffrn_reflns_point_group_measured_fraction_max 0.994
_diffrn_reflns_theta_full 25.242
_diffrn_reflns_theta_max 27.48
_diffrn_reflns_theta_min 2.473
_diffrn_standards_number 0
_exptl_absorpt_coefficient_mu 0.068
_exptl_absorpt_correction_T_max 0.999
_exptl_absorpt_correction_T_min 0.984
_exptl_absorpt_correction_type multi-scan
_exptl_absorpt_process_details
;
  [Sheldrick, G.M. (2002). SADABS Bruker AXS Inc., Madison, Wisconsin, USA]
;
_exptl_crystal_colour colorless
_exptl_crystal_density_diffrn 1.207
_exptl_crystal_density_method 'not measured'
_exptl_crystal_description plate
_exptl_crystal_F_000 984
_exptl_crystal_size_max 0.24
_exptl_crystal_size_mid 0.23
_exptl_crystal_size_min 0.02
_refine_diff_density_max 0.168
_refine_diff_density_min -0.204
_refine_diff_density_rms 0.043
_refine_ls_extinction_method none
_refine_ls_goodness_of_fit_ref 0.967
_refine_ls_hydrogen_treatment constr
_refine_ls_matrix_type full
_refine_ls_number_constraints 0
_refine_ls_number_parameters 334
_refine_ls_number_reflns 5857
_refine_ls_number_restraints 0
_refine_ls_restrained_S_all 0.967
_refine_ls_R_factor_all 0.1906
_refine_ls_R_factor_gt 0.0612
_refine_ls_shift/su_max 0
_refine_ls_shift/su_mean 0
_refine_ls_structure_factor_coef Fsqd
_refine_ls_weighting_details 'w=1/[\s^2^(Fo^2^)+(0.0565P)^2^] where P=(Fo^2^+2Fc^2^)/3'
_refine_ls_weighting_scheme calc
_refine_ls_wR_factor_gt 0.1113
_refine_ls_wR_factor_ref 0.1533
_reflns_Friedel_coverage 0
_reflns_number_gt 2428
_reflns_number_total 5857
_reflns_threshold_expression 'I > 2\s(I)'
_cod_data_source_file d0sc01238f2.cif
_cod_data_source_block shelx_CCDC1
_cod_depositor_comments
;Adding full bibliography for 1558010--1558012.cif.

 Adding full bibliography for 1558010--1558012.cif.
;
_cod_original_sg_symbol_H-M P21/a
_cod_database_code 1558011

loop_
_symmetry_equiv_pos_as_xyz
'x, y, z'
'-x+1/2, y+1/2, -z'
'-x, -y, -z'
'x-1/2, -y-1/2, z'

loop_
_atom_site_label
_atom_site_type_symbol
_atom_site_fract_x
_atom_site_fract_y
_atom_site_fract_z
_atom_site_U_iso_or_equiv
_atom_site_adp_type
_atom_site_occupancy
_atom_site_site_symmetry_order
_atom_site_calc_flag
_atom_site_refinement_flags_posn
_atom_site_refinement_flags_adp
_atom_site_refinement_flags_occupancy
_atom_site_disorder_assembly
_atom_site_disorder_group
C1 C 0.81580(15) 0.1900(2) 0.76325(15) 0.0438(6) Uani 1 1 d . . . . .
C2 C 0.75695(15) 0.0769(2) 0.71451(15) 0.0410(6) Uani 1 1 d . . . . .
C3 C 0.75169(16) 0.0236(3) 0.63735(16) 0.0488(7) Uani 1 1 d . . . . .
H3 H 0.789218 0.051911 0.608767 0.059 Uiso 1 1 calc R U . . .
C4 C 0.68959(16) -0.0729(3) 0.60309(16) 0.0477(7) Uani 1 1 d . . . . .
H4 H 0.685453 -0.10794 0.550703 0.057 Uiso 1 1 calc R U . . .
C5 C 0.63299(15) -0.1191(2) 0.64486(15) 0.0376(6) Uani 1 1 d . . . . .
C6 C 0.64025(15) -0.0654(2) 0.72352(14) 0.0376(6) Uani 1 1 d . . . . .
H6 H 0.60363 -0.095071 0.752805 0.045 Uiso 1 1 calc R U . . .
C7 C 0.70176(15) 0.0318(2) 0.75804(14) 0.0349(6) Uani 1 1 d . . . . .
C8 C 0.71876(14) 0.1109(2) 0.83568(14) 0.0344(6) Uani 1 1 d . . . . .
C9 C 0.68009(15) 0.1057(2) 0.89834(14) 0.0390(6) Uani 1 1 d . . . . .
H9 H 0.637087 0.042094 0.895499 0.047 Uiso 1 1 calc R U . . .
C10 C 0.70552(15) 0.1955(2) 0.96551(15) 0.0415(6) Uani 1 1 d . . . . .
C11 C 0.77009(17) 0.2904(3) 0.96754(16) 0.0516(7) Uani 1 1 d . . . . .
H11 H 0.787434 0.351113 1.012135 0.062 Uiso 1 1 calc R U . . .
C12 C 0.80904(16) 0.2964(3) 0.90466(16) 0.0502(7) Uani 1 1 d . . . . .
H12 H 0.851809 0.360324 0.907131 0.06 Uiso 1 1 calc R U . . .
C13 C 0.78325(15) 0.2061(2) 0.83843(15) 0.0400(6) Uani 1 1 d . . . . .
C14 C 0.56361(15) -0.2156(2) 0.60564(15) 0.0394(6) Uani 1 1 d . . . . .
C15 C 0.52003(18) -0.2026(3) 0.52304(16) 0.0586(8) Uani 1 1 d . . . . .
H15 H 0.536826 -0.13584 0.490919 0.07 Uiso 1 1 calc R U . . .
C16 C 0.45198(19) -0.2871(3) 0.48737(18) 0.0728(9) Uani 1 1 d . . . . .
H16 H 0.423321 -0.276454 0.431872 0.087 Uiso 1 1 calc R U . . .
C17 C 0.4269(2) -0.3865(3) 0.5338(2) 0.0716(9) Uani 1 1 d . . . . .
H17 H 0.381169 -0.443429 0.510102 0.086 Uiso 1 1 calc R U . . .
C18 C 0.46928(19) -0.4012(3) 0.61495(19) 0.0671(9) Uani 1 1 d . . . . .
H18 H 0.452453 -0.468993 0.646441 0.081 Uiso 1 1 calc R U . . .
C19 C 0.53661(17) -0.3172(3) 0.65101(16) 0.0544(8) Uani 1 1 d . . . . .
H19 H 0.564504 -0.328714 0.706646 0.065 Uiso 1 1 calc R U . . .
C20 C 0.66385(17) 0.1911(2) 1.03272(15) 0.0443(7) Uani 1 1 d . . . . .
C21 C 0.57846(19) 0.1707(3) 1.01556(17) 0.0565(8) Uani 1 1 d . . . . .
H21 H 0.54622 0.162943 0.96098 0.068 Uiso 1 1 calc R U . . .
C22 C 0.5402(2) 0.1617(3) 1.0784(2) 0.0730(9) Uani 1 1 d . . . . .
H22 H 0.482797 0.146723 1.065908 0.088 Uiso 1 1 calc R U . . .
C23 C 0.5871(3) 0.1749(3) 1.1595(2) 0.0768(10) Uani 1 1 d . . . . .
H23 H 0.561576 0.167743 1.201756 0.092 Uiso 1 1 calc R U . . .
C24 C 0.6713(3) 0.1986(3) 1.17742(18) 0.0743(10) Uani 1 1 d . . . . .
H24 H 0.702814 0.210222 1.231986 0.089 Uiso 1 1 calc R U . . .
C25 C 0.7097(2) 0.2054(3) 1.11509(17) 0.0616(8) Uani 1 1 d . . . . .
H25 H 0.767176 0.219746 1.128216 0.074 Uiso 1 1 calc R U . . .
C26 C 0.90783(16) 0.1459(3) 0.78567(17) 0.0475(7) Uani 1 1 d . . . . .
C27 C 0.94692(18) 0.0394(3) 0.83643(18) 0.0595(8) Uani 1 1 d . . . . .
H27 H 0.916971 -0.017168 0.862867 0.071 Uiso 1 1 calc R U . . .
C28 C 1.0322(2) 0.0173(3) 0.8478(2) 0.0713(9) Uani 1 1 d . . . . .
H28 H 1.059673 -0.054327 0.88215 0.086 Uiso 1 1 calc R U . . .
C29 C 1.07611(19) 0.1021(4) 0.8079(2) 0.0715(9) Uani 1 1 d . . . . .
H29 H 1.132903 0.086278 0.815448 0.086 Uiso 1 1 calc R U . . .
C30 C 1.03698(19) 0.2093(3) 0.75743(18) 0.0642(8) Uani 1 1 d . . . . .
H30 H 1.066964 0.264875 0.730528 0.077 Uiso 1 1 calc R U . . .
C31 C 0.95224(17) 0.2339(3) 0.74683(16) 0.0484(7) Uani 1 1 d . . . . .
C32 C 0.89608(17) 0.3416(3) 0.70116(16) 0.0486(7) Uani 1 1 d . . . . .
C33 C 0.9097(2) 0.4544(3) 0.65393(17) 0.0615(8) Uani 1 1 d . . . . .
H33 H 0.962301 0.469365 0.646386 0.074 Uiso 1 1 calc R U . . .
C34 C 0.8443(3) 0.5429(3) 0.61873(17) 0.0679(9) Uani 1 1 d . . . . .
H34 H 0.852992 0.618189 0.587257 0.081 Uiso 1 1 calc R U . . .
C35 C 0.7660(2) 0.5216(3) 0.62942(16) 0.0641(9) Uani 1 1 d . . . . .
H35 H 0.722581 0.582631 0.605143 0.077 Uiso 1 1 calc R U . . .
C36 C 0.75144(19) 0.4098(3) 0.67613(16) 0.0550(7) Uani 1 1 d . . . . .
H36 H 0.698666 0.395231 0.683315 0.066 Uiso 1 1 calc R U . . .
C37 C 0.81692(18) 0.3208(3) 0.71165(16) 0.0466(7) Uani 1 1 d . . . . .

loop_
_atom_site_aniso_label
_atom_site_aniso_U_11
_atom_site_aniso_U_22
_atom_site_aniso_U_33
_atom_site_aniso_U_23
_atom_site_aniso_U_13
_atom_site_aniso_U_12
C1 0.0349(16) 0.0454(15) 0.0542(16) -0.0063(13) 0.0177(13) -0.0091(12)
C2 0.0340(16) 0.0397(14) 0.0504(17) -0.0036(13) 0.0135(13) -0.0037(12)
C3 0.0447(18) 0.0555(17) 0.0548(18) -0.0091(15) 0.0277(14) -0.0086(14)
C4 0.0523(18) 0.0496(16) 0.0456(16) -0.0110(14) 0.0211(14) -0.0047(14)
C5 0.0378(16) 0.0339(13) 0.0427(16) -0.0027(12) 0.0138(12) -0.0028(12)
C6 0.0361(15) 0.0355(14) 0.0422(15) 0.0021(12) 0.0126(12) -0.0021(12)
C7 0.0336(15) 0.0326(13) 0.0395(15) 0.0010(12) 0.0118(11) 0.0002(11)
C8 0.0316(15) 0.0314(13) 0.0399(15) -0.0011(11) 0.0094(12) -0.0020(11)
C9 0.0396(16) 0.0365(14) 0.0398(15) 0.0033(12) 0.0093(12) -0.0049(12)
C10 0.0455(17) 0.0374(14) 0.0390(15) -0.0018(13) 0.0077(13) -0.0020(13)
C11 0.0577(18) 0.0479(16) 0.0474(17) -0.0094(13) 0.0119(14) -0.0072(14)
C12 0.0434(17) 0.0490(16) 0.0570(18) -0.0100(15) 0.0121(14) -0.0143(13)
C13 0.0377(15) 0.0376(14) 0.0449(16) -0.0036(13) 0.0116(12) -0.0038(12)
C14 0.0429(16) 0.0351(13) 0.0396(15) -0.0037(12) 0.0105(12) -0.0046(12)
C15 0.071(2) 0.0635(19) 0.0425(17) -0.0045(15) 0.0187(15) -0.0191(16)
C16 0.076(2) 0.090(2) 0.0440(18) -0.0114(18) 0.0030(16) -0.025(2)
C17 0.070(2) 0.073(2) 0.065(2) -0.0151(18) 0.0089(18) -0.0327(18)
C18 0.071(2) 0.0549(18) 0.071(2) 0.0038(17) 0.0125(17) -0.0252(17)
C19 0.0569(19) 0.0497(16) 0.0503(17) 0.0049(15) 0.0048(14) -0.0136(15)
C20 0.060(2) 0.0369(14) 0.0359(16) -0.0006(12) 0.0137(14) -0.0049(13)
C21 0.063(2) 0.0617(18) 0.0485(18) -0.0090(15) 0.0212(15) -0.0090(16)
C22 0.083(2) 0.077(2) 0.070(2) -0.0083(18) 0.041(2) -0.0138(18)
C23 0.121(3) 0.060(2) 0.065(2) 0.0017(18) 0.052(2) -0.007(2)
C24 0.116(3) 0.069(2) 0.0387(18) 0.0039(16) 0.022(2) 0.000(2)
C25 0.081(2) 0.0587(18) 0.0433(18) -0.0001(15) 0.0143(17) -0.0019(16)
C26 0.0408(18) 0.0457(16) 0.0589(18) -0.0121(14) 0.0189(14) -0.0095(13)
C27 0.048(2) 0.0532(18) 0.077(2) -0.0073(17) 0.0169(15) -0.0069(15)
C28 0.051(2) 0.063(2) 0.093(3) -0.0136(18) 0.0089(18) 0.0025(17)
C29 0.042(2) 0.080(2) 0.092(3) -0.036(2) 0.0175(19) -0.0092(19)
C30 0.051(2) 0.075(2) 0.072(2) -0.0247(19) 0.0251(16) -0.0207(17)
C31 0.0379(17) 0.0535(17) 0.0582(18) -0.0223(15) 0.0207(14) -0.0188(14)
C32 0.0513(19) 0.0522(17) 0.0470(17) -0.0192(15) 0.0217(14) -0.0188(15)
C33 0.075(2) 0.066(2) 0.0523(19) -0.0158(17) 0.0322(17) -0.0301(19)
C34 0.100(3) 0.0549(19) 0.0499(19) -0.0007(16) 0.0227(19) -0.024(2)
C35 0.087(3) 0.0553(19) 0.0460(18) -0.0059(15) 0.0115(17) -0.0138(17)
C36 0.058(2) 0.0509(17) 0.0557(18) -0.0055(16) 0.0156(15) -0.0077(16)
C37 0.0491(19) 0.0449(16) 0.0486(16) -0.0096(14) 0.0185(13) -0.0126(14)

loop_
_atom_type_symbol
_atom_type_description
_atom_type_scat_dispersion_real
_atom_type_scat_dispersion_imag
_atom_type_scat_source
C C 0.0033 0.0016 'International Tables Vol C Tables 4.2.6.8 and 6.1.1.4'
H H 0 0 'International Tables Vol C Tables 4.2.6.8 and 6.1.1.4'

loop_
_geom_angle_atom_site_label_1
_geom_angle_atom_site_label_2
_geom_angle_atom_site_label_3
_geom_angle
_geom_angle_site_symmetry_1
_geom_angle_site_symmetry_3
_geom_angle_publ_flag
C13 C1 C37 117.2(2) . . ?
C13 C1 C26 112.8(2) . . ?
C37 C1 C26 101.3(2) . . ?
C13 C1 C2 101.29(19) . . ?
C37 C1 C2 112.3(2) . . ?
C26 C1 C2 112.5(2) . . ?
C3 C2 C7 120.4(2) . . ?
C3 C2 C1 129.0(2) . . ?
C7 C2 C1 110.5(2) . . ?
C2 C3 C4 118.9(2) . . ?
C2 C3 H3 120.5 . . ?
C4 C3 H3 120.5 . . ?
C3 C4 C5 122.0(2) . . ?
C3 C4 H4 119 . . ?
C5 C4 H4 119 . . ?
C6 C5 C4 118.2(2) . . ?
C6 C5 C14 120.2(2) . . ?
C4 C5 C14 121.5(2) . . ?
C7 C6 C5 120.2(2) . . ?
C7 C6 H6 119.9 . . ?
C5 C6 H6 119.9 . . ?
C6 C7 C2 120.3(2) . . ?
C6 C7 C8 131.0(2) . . ?
C2 C7 C8 108.6(2) . . ?
C9 C8 C13 121.0(2) . . ?
C9 C8 C7 130.4(2) . . ?
C13 C8 C7 108.6(2) . . ?
C8 C9 C10 120.0(2) . . ?
C8 C9 H9 120 . . ?
C10 C9 H9 120 . . ?
C9 C10 C11 118.5(2) . . ?
C9 C10 C20 120.3(2) . . ?
C11 C10 C20 121.3(2) . . ?
C12 C11 C10 121.8(2) . . ?
C12 C11 H11 119.1 . . ?
C10 C11 H11 119.1 . . ?
C13 C12 C11 119.1(2) . . ?
C13 C12 H12 120.5 . . ?
C11 C12 H12 120.5 . . ?
C12 C13 C8 119.7(2) . . ?
C12 C13 C1 129.5(2) . . ?
C8 C13 C1 110.9(2) . . ?
C15 C14 C19 117.3(2) . . ?
C15 C14 C5 121.1(2) . . ?
C19 C14 C5 121.5(2) . . ?
C16 C15 C14 121.3(3) . . ?
C16 C15 H15 119.4 . . ?
C14 C15 H15 119.4 . . ?
C17 C16 C15 120.0(3) . . ?
C17 C16 H16 120 . . ?
C15 C16 H16 120 . . ?
C18 C17 C16 119.5(3) . . ?
C18 C17 H17 120.2 . . ?
C16 C17 H17 120.2 . . ?
C17 C18 C19 120.9(3) . . ?
C17 C18 H18 119.5 . . ?
C19 C18 H18 119.5 . . ?
C18 C19 C14 121.0(3) . . ?
C18 C19 H19 119.5 . . ?
C14 C19 H19 119.5 . . ?
C21 C20 C25 117.8(3) . . ?
C21 C20 C10 121.1(2) . . ?
C25 C20 C10 121.1(3) . . ?
C20 C21 C22 121.0(3) . . ?
C20 C21 H21 119.5 . . ?
C22 C21 H21 119.5 . . ?
C23 C22 C21 120.1(3) . . ?
C23 C22 H22 120 . . ?
C21 C22 H22 120 . . ?
C24 C23 C22 119.7(3) . . ?
C24 C23 H23 120.1 . . ?
C22 C23 H23 120.1 . . ?
C23 C24 C25 120.3(3) . . ?
C23 C24 H24 119.9 . . ?
C25 C24 H24 119.9 . . ?
C24 C25 C20 121.1(3) . . ?
C24 C25 H25 119.4 . . ?
C20 C25 H25 119.4 . . ?
C27 C26 C31 121.3(3) . . ?
C27 C26 C1 128.7(2) . . ?
C31 C26 C1 110.0(2) . . ?
C26 C27 C28 119.0(3) . . ?
C26 C27 H27 120.5 . . ?
C28 C27 H27 120.5 . . ?
C29 C28 C27 119.9(3) . . ?
C29 C28 H28 120 . . ?
C27 C28 H28 120 . . ?
C30 C29 C28 121.0(3) . . ?
C30 C29 H29 119.5 . . ?
C28 C29 H29 119.5 . . ?
C29 C30 C31 119.6(3) . . ?
C29 C30 H30 120.2 . . ?
C31 C30 H30 120.2 . . ?
C30 C31 C26 119.2(3) . . ?
C30 C31 C32 131.7(3) . . ?
C26 C31 C32 109.2(2) . . ?
C37 C32 C33 119.6(3) . . ?
C37 C32 C31 108.7(2) . . ?
C33 C32 C31 131.6(3) . . ?
C34 C33 C32 119.1(3) . . ?
C34 C33 H33 120.5 . . ?
C32 C33 H33 120.5 . . ?
C33 C34 C35 121.0(3) . . ?
C33 C34 H34 119.5 . . ?
C35 C34 H34 119.5 . . ?
C34 C35 C36 120.6(3) . . ?
C34 C35 H35 119.7 . . ?
C36 C35 H35 119.7 . . ?
C37 C36 C35 118.6(3) . . ?
C37 C36 H36 120.7 . . ?
C35 C36 H36 120.7 . . ?
C36 C37 C32 121.1(2) . . ?
C36 C37 C1 128.2(2) . . ?
C32 C37 C1 110.7(2) . . ?

loop_
_geom_bond_atom_site_label_1
_geom_bond_atom_site_label_2
_geom_bond_distance
_geom_bond_site_symmetry_2
_geom_bond_publ_flag
C1 C13 1.521(3) . ?
C1 C37 1.527(3) . ?
C1 C26 1.530(3) . ?
C1 C2 1.534(3) . ?
C2 C3 1.378(3) . ?
C2 C7 1.396(3) . ?
C3 C4 1.385(3) . ?
C3 H3 0.93 . ?
C4 C5 1.397(3) . ?
C4 H4 0.93 . ?
C5 C6 1.397(3) . ?
C5 C14 1.481(3) . ?
C6 C7 1.385(3) . ?
C6 H6 0.93 . ?
C7 C8 1.470(3) . ?
C8 C9 1.384(3) . ?
C8 C13 1.398(3) . ?
C9 C10 1.390(3) . ?
C9 H9 0.93 . ?
C10 C11 1.400(3) . ?
C10 C20 1.487(3) . ?
C11 C12 1.391(3) . ?
C11 H11 0.93 . ?
C12 C13 1.383(3) . ?
C12 H12 0.93 . ?
C14 C15 1.385(3) . ?
C14 C19 1.388(3) . ?
C15 C16 1.384(4) . ?
C15 H15 0.93 . ?
C16 C17 1.369(4) . ?
C16 H16 0.93 . ?
C17 C18 1.361(4) . ?
C17 H17 0.93 . ?
C18 C19 1.374(4) . ?
C18 H18 0.93 . ?
C19 H19 0.93 . ?
C20 C21 1.382(3) . ?
C20 C25 1.392(3) . ?
C21 C22 1.384(3) . ?
C21 H21 0.93 . ?
C22 C23 1.378(4) . ?
C22 H22 0.93 . ?
C23 C24 1.367(4) . ?
C23 H23 0.93 . ?
C24 C25 1.377(4) . ?
C24 H24 0.93 . ?
C25 H25 0.93 . ?
C26 C27 1.372(4) . ?
C26 C31 1.399(3) . ?
C27 C28 1.394(4) . ?
C27 H27 0.93 . ?
C28 C29 1.385(4) . ?
C28 H28 0.93 . ?
C29 C30 1.375(4) . ?
C29 H29 0.93 . ?
C30 C31 1.391(4) . ?
C30 H30 0.93 . ?
C31 C32 1.457(4) . ?
C32 C37 1.392(3) . ?
C32 C33 1.396(4) . ?
C33 C34 1.375(4) . ?
C33 H33 0.93 . ?
C34 C35 1.380(4) . ?
C34 H34 0.93 . ?
C35 C36 1.389(4) . ?
C35 H35 0.93 . ?
C36 C37 1.380(4) . ?
C36 H36 0.93 . ?

loop_
_geom_torsion_atom_site_label_1
_geom_torsion_atom_site_label_2
_geom_torsion_atom_site_label_3
_geom_torsion_atom_site_label_4
_geom_torsion
_geom_torsion_site_symmetry_1
_geom_torsion_site_symmetry_2
_geom_torsion_site_symmetry_3
_geom_torsion_site_symmetry_4
_geom_torsion_publ_flag
C13 C1 C2 C3 175.3(2) . . . . ?
C37 C1 C2 C3 49.5(3) . . . . ?
C26 C1 C2 C3 -64.0(3) . . . . ?
C13 C1 C2 C7 -2.3(3) . . . . ?
C37 C1 C2 C7 -128.2(2) . . . . ?
C26 C1 C2 C7 118.4(2) . . . . ?
C7 C2 C3 C4 1.5(4) . . . . ?
C1 C2 C3 C4 -176.0(2) . . . . ?
C2 C3 C4 C5 -0.9(4) . . . . ?
C3 C4 C5 C6 -0.1(4) . . . . ?
C3 C4 C5 C14 176.2(2) . . . . ?
C4 C5 C6 C7 0.5(3) . . . . ?
C14 C5 C6 C7 -175.8(2) . . . . ?
C5 C6 C7 C2 0.0(3) . . . . ?
C5 C6 C7 C8 175.0(2) . . . . ?
C3 C2 C7 C6 -1.1(3) . . . . ?
C1 C2 C7 C6 176.8(2) . . . . ?
C3 C2 C7 C8 -177.0(2) . . . . ?
C1 C2 C7 C8 0.9(3) . . . . ?
C6 C7 C8 C9 3.4(4) . . . . ?
C2 C7 C8 C9 178.8(2) . . . . ?
C6 C7 C8 C13 -174.3(2) . . . . ?
C2 C7 C8 C13 1.2(3) . . . . ?
C13 C8 C9 C10 -0.3(3) . . . . ?
C7 C8 C9 C10 -177.7(2) . . . . ?
C8 C9 C10 C11 0.4(3) . . . . ?
C8 C9 C10 C20 179.6(2) . . . . ?
C9 C10 C11 C12 -0.2(4) . . . . ?
C20 C10 C11 C12 -179.4(2) . . . . ?
C10 C11 C12 C13 -0.1(4) . . . . ?
C11 C12 C13 C8 0.1(3) . . . . ?
C11 C12 C13 C1 -179.0(2) . . . . ?
C9 C8 C13 C12 0.1(3) . . . . ?
C7 C8 C13 C12 177.9(2) . . . . ?
C9 C8 C13 C1 179.4(2) . . . . ?
C7 C8 C13 C1 -2.7(3) . . . . ?
C37 C1 C13 C12 -55.2(4) . . . . ?
C26 C1 C13 C12 61.8(3) . . . . ?
C2 C1 C13 C12 -177.7(2) . . . . ?
C37 C1 C13 C8 125.6(2) . . . . ?
C26 C1 C13 C8 -117.4(2) . . . . ?
C2 C1 C13 C8 3.1(3) . . . . ?
C6 C5 C14 C15 137.5(3) . . . . ?
C4 C5 C14 C15 -38.7(3) . . . . ?
C6 C5 C14 C19 -38.8(3) . . . . ?
C4 C5 C14 C19 145.0(2) . . . . ?
C19 C14 C15 C16 0.4(4) . . . . ?
C5 C14 C15 C16 -176.1(2) . . . . ?
C14 C15 C16 C17 -0.4(5) . . . . ?
C15 C16 C17 C18 0.0(5) . . . . ?
C16 C17 C18 C19 0.4(5) . . . . ?
C17 C18 C19 C14 -0.4(4) . . . . ?
C15 C14 C19 C18 0.0(4) . . . . ?
C5 C14 C19 C18 176.4(2) . . . . ?
C9 C10 C20 C21 -38.6(3) . . . . ?
C11 C10 C20 C21 140.6(3) . . . . ?
C9 C10 C20 C25 140.5(2) . . . . ?
C11 C10 C20 C25 -40.3(3) . . . . ?
C25 C20 C21 C22 -1.4(4) . . . . ?
C10 C20 C21 C22 177.7(2) . . . . ?
C20 C21 C22 C23 0.9(4) . . . . ?
C21 C22 C23 C24 0.8(5) . . . . ?
C22 C23 C24 C25 -1.8(5) . . . . ?
C23 C24 C25 C20 1.2(4) . . . . ?
C21 C20 C25 C24 0.4(4) . . . . ?
C10 C20 C25 C24 -178.8(2) . . . . ?
C13 C1 C26 C27 49.1(3) . . . . ?
C37 C1 C26 C27 175.2(2) . . . . ?
C2 C1 C26 C27 -64.7(3) . . . . ?
C13 C1 C26 C31 -129.9(2) . . . . ?
C37 C1 C26 C31 -3.9(3) . . . . ?
C2 C1 C26 C31 116.2(2) . . . . ?
C31 C26 C27 C28 -1.4(4) . . . . ?
C1 C26 C27 C28 179.6(2) . . . . ?
C26 C27 C28 C29 -0.2(4) . . . . ?
C27 C28 C29 C30 0.5(4) . . . . ?
C28 C29 C30 C31 0.7(4) . . . . ?
C29 C30 C31 C26 -2.2(4) . . . . ?
C29 C30 C31 C32 176.8(3) . . . . ?
C27 C26 C31 C30 2.6(4) . . . . ?
C1 C26 C31 C30 -178.3(2) . . . . ?
C27 C26 C31 C32 -176.6(2) . . . . ?
C1 C26 C31 C32 2.5(3) . . . . ?
C30 C31 C32 C37 -179.0(3) . . . . ?
C26 C31 C32 C37 0.1(3) . . . . ?
C30 C31 C32 C33 -0.3(5) . . . . ?
C26 C31 C32 C33 178.7(3) . . . . ?
C37 C32 C33 C34 0.1(4) . . . . ?
C31 C32 C33 C34 -178.4(2) . . . . ?
C32 C33 C34 C35 -0.1(4) . . . . ?
C33 C34 C35 C36 0.0(4) . . . . ?
C34 C35 C36 C37 0.1(4) . . . . ?
C35 C36 C37 C32 -0.1(4) . . . . ?
C35 C36 C37 C1 -178.3(2) . . . . ?
C33 C32 C37 C36 0.0(4) . . . . ?
C31 C32 C37 C36 178.8(2) . . . . ?
C33 C32 C37 C1 178.5(2) . . . . ?
C31 C32 C37 C1 -2.7(3) . . . . ?
C13 C1 C37 C36 -54.6(3) . . . . ?
C26 C1 C37 C36 -177.7(2) . . . . ?
C2 C1 C37 C36 62.1(3) . . . . ?
C13 C1 C37 C32 127.1(2) . . . . ?
C26 C1 C37 C32 3.9(3) . . . . ?
C2 C1 C37 C32 -116.3(2) . . . . ?
